data_9012757
loop_
_publ_author_name
'Demichelis, R.'
'Noel, Y.'
'Zicovich-Wilson C M'
'Roetti, C.'
'Valenzano, L.'
'Dovesi, R.'

_publ_section_title
;
 Ab-initio quantum mechanical study of akdalaite (5Al2O3*H2O):
 Structure and vibrational spectrum,
;
_journal_name_full 'Journal of Physics: Conference Series'
_journal_page_first 012013
_journal_page_last 012013
_journal_paper_doi 10.1088/1742-6596/117/1/012013
_journal_volume 117
_journal_year 2008
_chemical_compound_source 'Theoretical structure'
_chemical_formula_sum 'Al5 H O8'
_chemical_name_mineral Akdalaite
_space_group_IT_number 159
_symmetry_space_group_name_Hall 'P 3 -2c'
_symmetry_space_group_name_H-M 'P 3 1 c'
_cell_angle_alpha 90
_cell_angle_beta 90
_cell_angle_gamma 120
_cell_length_a 5.6153
_cell_length_b 5.6153
_cell_length_c 8.8249
_cell_formula_units_Z 2
_cell_volume 240.983
_database_code_amcsd 0013284
_exptl_crystal_density_diffrn 3.637
_cod_original_formula_sum 'Al5 O8 H'
_cod_database_code 9012757

loop_
_space_group_symop_operation_xyz
x,y,z
x-y,-y,1/2+z
-y,x-y,z
y,x,1/2+z
-x+y,-x,z
-x,-x+y,1/2+z

loop_
_atom_site_label
_atom_site_fract_x
_atom_site_fract_y
_atom_site_fract_z
Al1 0.16572 0.33142 0.36466
Al2 0.66667 0.33333 0.15891
Al3 0.33333 0.66667 0.04739
O1 0.00000 0.00000 -0.01747
O2 -0.48551 0.02895 0.00016
O3 0.33153 0.16576 0.26224
O4 0.33333 0.66667 0.25447
H 0.00000 0.00000 0.09353

loop_
_cod_related_entry_id
_cod_related_entry_database
_cod_related_entry_code
1 AMCSD 0013284
